data_2215944
loop_
_publ_author_name
'Whitcomb, David R.'
'Rajeswaran, Manju'

_publ_section_title
;
 (2,2'-Bipyridyl-\k^2^<i>N</i>,<i>N</i>')(succinamidato-\k<i>N</i>)silver(I)
;
_journal_coeditor_code HB2575
_journal_issue 11
_journal_name_full 'Acta Crystallographica Section E'
_journal_page_first m2753
_journal_page_last m2753
_journal_paper_doi 10.1107/S1600536807050301
_journal_volume 63
_journal_year 2007
_chemical_formula_iupac '[Ag (C4 H4 N O2) (C10 H8 N2)]'
_chemical_formula_moiety 'C14 H12 Ag1 N3 O2'
_chemical_formula_sum 'C14 H12 Ag N3 O2'
_chemical_formula_weight 362.14
_chemical_name_systematic
;
(2,2'-Bipyidyl-\k^2^N,N')(succinamidato-\kN)silver
;
_space_group_IT_number 14
_symmetry_cell_setting monoclinic
_symmetry_space_group_name_Hall '-P 2yn'
_symmetry_space_group_name_H-M 'P 1 21/n 1'
_atom_sites_solution_hydrogens geom
_atom_sites_solution_primary direct
_atom_sites_solution_secondary difmap
_audit_creation_method SHELXL-97
_cell_angle_alpha 90.00
_cell_angle_beta 99.9240(10)
_cell_angle_gamma 90.00
_cell_formula_units_Z 4
_cell_length_a 12.0853(3)
_cell_length_b 7.4188(2)
_cell_length_c 14.6724(4)
_cell_measurement_reflns_used 8777
_cell_measurement_temperature 293(2)
_cell_measurement_theta_max 27.49
_cell_measurement_theta_min 1.00
_cell_volume 1295.82(6)
_computing_cell_refinement
;
SCALEPACK (Otwinowski & Minor, 1997)
;
_computing_data_collection
;
COLLECT (Nonius, 2000)
;
_computing_data_reduction
;
SCALEPACK and DENZO (Otwinowski & Minor, 1997)
;
_computing_molecular_graphics
;
SHELXTL (Bruker, 2001) and Materials Studio (Accelrys, 2002)
;
_computing_publication_material publCIF
_computing_structure_refinement
;
SHELXTL (Bruker, 2001)
;
_computing_structure_solution
;
SHELXTL (Bruker, 2001)
;
_diffrn_ambient_temperature 293(2)
_diffrn_detector_area_resol_mean 9
_diffrn_measured_fraction_theta_full 0.994
_diffrn_measured_fraction_theta_max 0.994
_diffrn_measurement_device_type 'Nonius KappaCCD'
_diffrn_measurement_method '\w and \f'
_diffrn_radiation_monochromator graphite
_diffrn_radiation_source 'fine-focus sealed tube'
_diffrn_radiation_type MoK\a
_diffrn_radiation_wavelength 0.71073
_diffrn_reflns_av_R_equivalents 0.0686
_diffrn_reflns_av_sigmaI/netI 0.0501
_diffrn_reflns_limit_h_max 15
_diffrn_reflns_limit_h_min -15
_diffrn_reflns_limit_k_max 9
_diffrn_reflns_limit_k_min -7
_diffrn_reflns_limit_l_max 19
_diffrn_reflns_limit_l_min -16
_diffrn_reflns_number 14369
_diffrn_reflns_theta_full 27.49
_diffrn_reflns_theta_max 27.49
_diffrn_reflns_theta_min 4.09
_exptl_absorpt_coefficient_mu 1.560
_exptl_absorpt_correction_T_max 0.871
_exptl_absorpt_correction_T_min 0.706
_exptl_absorpt_correction_type multi-scan
_exptl_absorpt_process_details '(SORTAV; Blessing 1995)'
_exptl_crystal_colour colorless
_exptl_crystal_density_diffrn 1.856
_exptl_crystal_density_method 'not measured'
_exptl_crystal_description rod
_exptl_crystal_F_000 720
_exptl_crystal_size_max 0.5
_exptl_crystal_size_mid 0.25
_exptl_crystal_size_min 0.15
_refine_diff_density_max 0.441
_refine_diff_density_min -0.978
_refine_ls_extinction_method none
_refine_ls_goodness_of_fit_ref 1.070
_refine_ls_hydrogen_treatment constr
_refine_ls_matrix_type full
_refine_ls_number_parameters 181
_refine_ls_number_reflns 2967
_refine_ls_number_restraints 0
_refine_ls_restrained_S_all 1.070
_refine_ls_R_factor_all 0.0604
_refine_ls_R_factor_gt 0.0370
_refine_ls_shift/su_max 0.002
_refine_ls_shift/su_mean 0.000
_refine_ls_structure_factor_coef Fsqd
_refine_ls_weighting_details 'calc w=1/[\s^2^(Fo^2^)+(0.0421P)^2^] where P=(Fo^2^+2Fc^2^)/3'
_refine_ls_weighting_scheme calc
_refine_ls_wR_factor_gt 0.0773
_refine_ls_wR_factor_ref 0.0836
_reflns_number_gt 2176
_reflns_number_total 2967
_reflns_threshold_expression I>2\s(I)
_cod_data_source_file hb2575.cif
_cod_data_source_block I
_cod_depositor_comments
;
The following automatic conversions were performed:
'_symmetry_cell_setting' value 'Monoclinic' changed to 'monoclinic'
according to '/home/saulius/struct/CIF-dictionaries/cif_core.dic'
dictionary named 'cif_core.dic' version 2.4.1 from 2010-06-29.

Automatic conversion script
Id: cif_fix_enum 1527 2010-12-29 10:47:43Z saulius 

The following automatic conversions were performed:

'_symmetry_cell_setting' value 'Monoclinic' changed to 'monoclinic'
according to /home/saulius/struct/CIF-dictionaries/cif_core.dic
dictionary named 'cif_core.dic' version 2.4.1 from 2010-06-29.

Automatic conversion script
Id: cif_fix_values 1715 2011-07-08 13:25:40Z adriana 
;
_cod_original_sg_symbol_H-M 'P 21/n'
_cod_original_formula_sum 'C14 H12 Ag1 N3 O2'
_cod_database_code 2215944
_cod_database_fobs_code 2215944

loop_
_symmetry_equiv_pos_as_xyz
'x, y, z'
'-x+1/2, y+1/2, -z+1/2'
'-x, -y, -z'
'x-1/2, -y-1/2, z-1/2'

loop_
_atom_site_type_symbol
_atom_site_label
_atom_site_fract_x
_atom_site_fract_y
_atom_site_fract_z
_atom_site_U_iso_or_equiv
_atom_site_adp_type
_atom_site_calc_flag
_atom_site_refinement_flags
_atom_site_occupancy
Ag Ag1 0.180684(16) 0.19961(3) 1.040989(15) 0.04664(12) Uani d . 1
O O1 0.4046(2) 0.3033(3) 0.96269(17) 0.0641(7) Uani d . 1
O O2 0.36059(15) 0.0042(3) 1.22380(13) 0.0497(5) Uani d . 1
N N1 0.35406(18) 0.1646(3) 1.08880(16) 0.0374(6) Uani d . 1
N N2 -0.00208(19) 0.2619(3) 1.01848(16) 0.0348(5) Uani d . 1
N N3 0.09929(18) 0.1201(4) 0.88357(16) 0.0403(6) Uani d . 1
C C1 0.4306(3) 0.2259(4) 1.0372(2) 0.0413(7) Uani d . 1
C C2 0.5483(3) 0.1835(4) 1.0839(2) 0.0448(8) Uani d . 1
H H2A 0.5902 0.2931 1.1019 0.054 Uiso calc R 1
H H2B 0.5876 0.1140 1.0434 0.054 Uiso calc R 1
C C3 0.5330(2) 0.0749(4) 1.1676(2) 0.0438(7) Uani d . 1
H H3A 0.5720 0.1305 1.2239 0.053 Uiso calc R 1
H H3B 0.5607 -0.0470 1.1637 0.053 Uiso calc R 1
C C4 0.4069(2) 0.0756(4) 1.16514(19) 0.0351(6) Uani d . 1
C C5 -0.0482(3) 0.3534(4) 1.0814(2) 0.0413(7) Uani d . 1
H H5 -0.0037 0.3801 1.1380 0.050 Uiso calc R 1
C C6 -0.1581(2) 0.4094(4) 1.0658(2) 0.0438(7) Uani d . 1
H H6 -0.1871 0.4721 1.1113 0.053 Uiso calc R 1
C C7 -0.2248(2) 0.3717(5) 0.9821(2) 0.0454(7) Uani d . 1
H H7 -0.2993 0.4093 0.9699 0.054 Uiso calc R 1
C C8 -0.1789(2) 0.2764(4) 0.9162(2) 0.0429(7) Uani d . 1
H H8 -0.2224 0.2486 0.8593 0.051 Uiso calc R 1
C C9 -0.0668(2) 0.2231(4) 0.93656(19) 0.0322(6) Uani d . 1
C C10 -0.0127(2) 0.1233(4) 0.86720(18) 0.0334(6) Uani d . 1
C C11 -0.0747(2) 0.0387(4) 0.79043(19) 0.0408(7) Uani d . 1
H H11 -0.1528 0.0412 0.7802 0.049 Uiso calc R 1
C C12 -0.0174(3) -0.0496(4) 0.7294(2) 0.0468(7) Uani d . 1
H H12 -0.0569 -0.1067 0.6774 0.056 Uiso calc R 1
C C13 0.0980(3) -0.0524(4) 0.7463(2) 0.0493(8) Uani d . 1
H H13 0.1380 -0.1107 0.7061 0.059 Uiso calc R 1
C C14 0.1524(2) 0.0329(4) 0.8237(2) 0.0474(8) Uani d . 1
H H14 0.2305 0.0304 0.8355 0.057 Uiso calc R 1

loop_
_atom_site_aniso_label
_atom_site_aniso_U_11
_atom_site_aniso_U_22
_atom_site_aniso_U_33
_atom_site_aniso_U_12
_atom_site_aniso_U_13
_atom_site_aniso_U_23
Ag1 0.03268(15) 0.05414(19) 0.04831(18) -0.00169(10) -0.00653(10) 0.00760(11)
O1 0.0784(17) 0.0724(17) 0.0437(15) 0.0069(12) 0.0170(12) 0.0134(12)
O2 0.0411(11) 0.0646(14) 0.0435(12) -0.0047(11) 0.0074(9) 0.0113(11)
N1 0.0327(12) 0.0456(14) 0.0330(13) 0.0016(10) 0.0030(10) -0.0013(11)
N2 0.0362(12) 0.0354(12) 0.0316(13) -0.0028(10) 0.0028(10) 0.0039(10)
N3 0.0335(12) 0.0463(14) 0.0391(14) 0.0004(11) 0.0010(10) 0.0017(12)
C1 0.0476(17) 0.0403(17) 0.0384(17) 0.0021(14) 0.0139(14) -0.0046(14)
C2 0.0398(16) 0.0470(19) 0.0507(19) -0.0045(13) 0.0167(14) -0.0099(14)
C3 0.0307(14) 0.0497(19) 0.0491(18) 0.0007(13) 0.0018(12) -0.0019(14)
C4 0.0325(13) 0.0357(15) 0.0354(15) 0.0010(12) 0.0010(11) -0.0065(13)
C5 0.0504(18) 0.0396(16) 0.0337(16) -0.0040(14) 0.0061(13) 0.0054(13)
C6 0.0482(17) 0.0409(17) 0.0450(18) -0.0005(14) 0.0159(14) 0.0011(14)
C7 0.0356(15) 0.0464(18) 0.056(2) 0.0046(14) 0.0129(14) 0.0055(16)
C8 0.0351(15) 0.0493(19) 0.0422(17) -0.0020(13) 0.0007(12) 0.0043(15)
C9 0.0319(14) 0.0297(14) 0.0341(15) -0.0020(11) 0.0030(11) 0.0062(12)
C10 0.0348(14) 0.0317(14) 0.0328(15) -0.0025(12) 0.0031(11) 0.0076(12)
C11 0.0382(15) 0.0427(16) 0.0386(16) -0.0032(13) -0.0013(12) 0.0033(14)
C12 0.0576(18) 0.0435(18) 0.0364(16) -0.0037(15) 0.0001(13) -0.0045(14)
C13 0.0620(19) 0.0455(18) 0.0427(18) 0.0083(15) 0.0150(15) -0.0016(14)
C14 0.0390(16) 0.059(2) 0.0446(18) 0.0069(14) 0.0085(13) 0.0020(15)

loop_
_atom_type_symbol
_atom_type_description
_atom_type_scat_dispersion_real
_atom_type_scat_dispersion_imag
_atom_type_scat_source
C C 0.0033 0.0016 'International Tables Vol C Tables 4.2.6.8 and 6.1.1.4'
H H 0.0000 0.0000 'International Tables Vol C Tables 4.2.6.8 and 6.1.1.4'
N N 0.0061 0.0033 'International Tables Vol C Tables 4.2.6.8 and 6.1.1.4'
O O 0.0106 0.0060 'International Tables Vol C Tables 4.2.6.8 and 6.1.1.4'
Ag Ag -0.8971 1.1015 'International Tables Vol C Tables 4.2.6.8 and 6.1.1.4'

loop_
_geom_angle_atom_site_label_1
_geom_angle_atom_site_label_2
_geom_angle_atom_site_label_3
_geom_angle
_geom_angle_publ_flag
N1 Ag1 N2 168.37(9) yes
N1 Ag1 N3 120.30(8) yes
N2 Ag1 N3 71.30(8) yes
C4 N1 C1 110.5(2) ?
C4 N1 Ag1 129.19(18) n
C1 N1 Ag1 120.15(19) n
C5 N2 C9 118.4(2) ?
C5 N2 Ag1 121.49(19) n
C9 N2 Ag1 119.80(18) n
C10 N3 C14 118.5(3) ?
C10 N3 Ag1 113.59(17) n
C14 N3 Ag1 125.51(18) n
O1 C1 N1 123.7(3) ?
O1 C1 C2 125.5(3) ?
N1 C1 C2 110.8(3) ?
C1 C2 C3 104.1(2) ?
C1 C2 H2A 110.9 ?
C3 C2 H2A 110.9 ?
C1 C2 H2B 110.9 ?
C3 C2 H2B 110.9 ?
H2A C2 H2B 109.0 ?
C2 C3 C4 104.0(2) ?
C2 C3 H3A 111.0 ?
C4 C3 H3A 111.0 ?
C2 C3 H3B 111.0 ?
C4 C3 H3B 111.0 ?
H3A C3 H3B 109.0 ?
O2 C4 N1 125.6(2) ?
O2 C4 C3 124.0(3) ?
N1 C4 C3 110.3(2) ?
N2 C5 C6 122.9(3) ?
N2 C5 H5 118.5 ?
C6 C5 H5 118.5 ?
C5 C6 C7 119.2(3) ?
C5 C6 H6 120.4 ?
C7 C6 H6 120.4 ?
C6 C7 C8 118.8(3) ?
C6 C7 H7 120.6 ?
C8 C7 H7 120.6 ?
C7 C8 C9 119.1(3) ?
C7 C8 H8 120.5 ?
C9 C8 H8 120.5 ?
N2 C9 C8 121.6(3) ?
N2 C9 C10 117.2(2) ?
C8 C9 C10 121.2(3) ?
N3 C10 C11 121.7(3) ?
N3 C10 C9 115.8(2) ?
C11 C10 C9 122.5(2) ?
C12 C11 C10 118.5(3) ?
C12 C11 H11 120.8 ?
C10 C11 H11 120.8 ?
C13 C12 C11 119.7(3) ?
C13 C12 H12 120.2 ?
C11 C12 H12 120.2 ?
C14 C13 C12 118.1(3) ?
C14 C13 H13 121.0 ?
C12 C13 H13 121.0 ?
N3 C14 C13 123.5(3) ?
N3 C14 H14 118.2 ?
C13 C14 H14 118.2 ?

loop_
_geom_bond_atom_site_label_1
_geom_bond_atom_site_label_2
_geom_bond_distance
_geom_bond_publ_flag
Ag1 N1 2.108(2) yes
Ag1 N2 2.225(2) yes
Ag1 N3 2.422(2) yes
O1 C1 1.227(4) ?
O2 C4 1.225(3) ?
N1 C4 1.361(4) ?
N1 C1 1.369(4) ?
N2 C5 1.342(4) ?
N2 C9 1.347(3) ?
N3 C10 1.333(3) ?
N3 C14 1.341(4) ?
C1 C2 1.502(4) ?
C2 C3 1.507(4) ?
C2 H2A 0.9700 ?
C2 H2B 0.9700 ?
C3 C4 1.518(3) ?
C3 H3A 0.9700 ?
C3 H3B 0.9700 ?
C5 C6 1.372(4) ?
C5 H5 0.9300 ?
C6 C7 1.377(4) ?
C6 H6 0.9300 ?
C7 C8 1.388(5) ?
C7 H7 0.9300 ?
C8 C9 1.393(4) ?
C8 H8 0.9300 ?
C9 C10 1.497(4) ?
C10 C11 1.390(4) ?
C11 C12 1.387(4) ?
C11 H11 0.9300 ?
C12 C13 1.374(4) ?
C12 H12 0.9300 ?
C13 C14 1.366(4) ?
C13 H13 0.9300 ?
C14 H14 0.9300 ?

loop_
_geom_torsion_atom_site_label_1
_geom_torsion_atom_site_label_2
_geom_torsion_atom_site_label_3
_geom_torsion_atom_site_label_4
_geom_torsion
N2 Ag1 N1 C4 57.8(5)
N3 Ag1 N1 C4 -127.1(2)
N2 Ag1 N1 C1 -126.9(4)
N3 Ag1 N1 C1 48.2(2)
N1 Ag1 N2 C5 4.4(5)
N3 Ag1 N2 C5 -171.1(2)
N1 Ag1 N2 C9 177.9(4)
N3 Ag1 N2 C9 2.36(19)
N1 Ag1 N3 C10 170.39(19)
N2 Ag1 N3 C10 -10.66(19)
N1 Ag1 N3 C14 8.5(3)
N2 Ag1 N3 C14 -172.5(3)
C4 N1 C1 O1 176.5(3)
Ag1 N1 C1 O1 0.4(4)
C4 N1 C1 C2 -2.9(3)
Ag1 N1 C1 C2 -179.00(18)
O1 C1 C2 C3 -175.1(3)
N1 C1 C2 C3 4.2(3)
C1 C2 C3 C4 -3.8(3)
C1 N1 C4 O2 -179.2(3)
Ag1 N1 C4 O2 -3.6(4)
C1 N1 C4 C3 0.3(3)
Ag1 N1 C4 C3 175.92(19)
C2 C3 C4 O2 -178.1(3)
C2 C3 C4 N1 2.4(3)
C9 N2 C5 C6 -0.2(4)
Ag1 N2 C5 C6 173.4(2)
N2 C5 C6 C7 -0.3(4)
C5 C6 C7 C8 0.6(4)
C6 C7 C8 C9 -0.4(5)
C5 N2 C9 C8 0.3(4)
Ag1 N2 C9 C8 -173.3(2)
C5 N2 C9 C10 179.1(2)
Ag1 N2 C9 C10 5.4(3)
C7 C8 C9 N2 -0.1(4)
C7 C8 C9 C10 -178.8(3)
C14 N3 C10 C11 0.2(4)
Ag1 N3 C10 C11 -163.0(2)
C14 N3 C10 C9 -179.9(2)
Ag1 N3 C10 C9 16.8(3)
N2 C9 C10 N3 -15.5(4)
C8 C9 C10 N3 163.2(3)
N2 C9 C10 C11 164.4(3)
C8 C9 C10 C11 -16.9(4)
N3 C10 C11 C12 -0.6(4)
C9 C10 C11 C12 179.6(3)
C10 C11 C12 C13 0.4(4)
C11 C12 C13 C14 0.1(5)
C10 N3 C14 C13 0.3(5)
Ag1 N3 C14 C13 161.4(2)
C12 C13 C14 N3 -0.5(5)
